data_4103741
loop_
_publ_author_name
'Okba Saied'
'Thierry Maris'
'James D. Wuest'

_publ_section_title
;
 Deformation of Porous Molecular Networks Induced by the Exchange of
 Guests in Single Crystals
;
_journal_name_full 'Journal of the American Chemical Society'
_journal_page_first 14956
_journal_page_last 14957
_journal_paper_doi 10.1021/ja037465k
_journal_volume 125
_journal_year 2003
_chemical_formula_sum 'C40 H56 N4 O12 Si'
_chemical_formula_weight 812.98
_space_group_IT_number 86
_symmetry_cell_setting tetragonal
_symmetry_space_group_name_Hall '-P 4bc'
_symmetry_space_group_name_H-M 'P 42/n :2'
_cell_angle_alpha 90
_cell_angle_beta 90
_cell_angle_gamma 90
_cell_formula_units_Z 2
_cell_length_a 15.413(2)
_cell_length_b 15.413(2)
_cell_length_c 9.5845(19)
_cell_measurement_reflns_used 2634
_cell_measurement_temperature 223(2)
_cell_measurement_theta_max 53.059
_cell_measurement_theta_min 2.867
_cell_measurement_wavelength 1.54178
_cell_volume 2276.9(6)
_computing_cell_refinement 'SMART (Bruker, 1999)'
_computing_data_collection 'SMART (Bruker, 1999)'
_computing_data_reduction 'SAINT (Bruker, 1999)'
_computing_molecular_graphics 'XP (Bruker, 1999)'
_computing_structure_refinement 'SHELXL-97 (Sheldrick, 1997)'
_computing_structure_solution 'SHELXS-97 (Sheldrick, 1990)'
_diffrn_ambient_temperature 223(2)
_diffrn_measured_fraction_theta_full 0.944
_diffrn_measured_fraction_theta_max 0.944
_diffrn_measurement_device 'Bruker  AXS Smart 2K/Platform'
_diffrn_radiation_monochromator graphite
_diffrn_radiation_source 'fine-focus sealed tube'
_diffrn_radiation_type 'Cu K\a'
_diffrn_radiation_wavelength 1.54178
_diffrn_reflns_av_R_equivalents 0.0379
_diffrn_reflns_av_sigmaI/netI 2
_diffrn_reflns_limit_h_max 18
_diffrn_reflns_limit_h_min -18
_diffrn_reflns_limit_k_max 19
_diffrn_reflns_limit_k_min -13
_diffrn_reflns_limit_l_max 11
_diffrn_reflns_limit_l_min -11
_diffrn_reflns_number 11133
_diffrn_reflns_theta_full 72.50
_diffrn_reflns_theta_max 72.50
_diffrn_reflns_theta_min 4.06
_diffrn_standards_decay_% 2.68
_diffrn_standards_number 136
_exptl_absorpt_coefficient_mu 0.961
_exptl_absorpt_correction_T_max 1
_exptl_absorpt_correction_T_min 0.6615
_exptl_absorpt_correction_type multi-scan
_exptl_absorpt_process_details 'SADABS (Sheldrick, 1996)'
_exptl_crystal_colour Colourless
_exptl_crystal_density_diffrn 1.186
_exptl_crystal_description block
_exptl_crystal_F_000 868
_exptl_crystal_size_max 0.3
_exptl_crystal_size_mid 0.3
_exptl_crystal_size_min 0.2
_refine_diff_density_max 0.295
_refine_diff_density_min -0.244
_refine_diff_density_rms 0.065
_refine_ls_extinction_coef 0.0062(12)
_refine_ls_extinction_expression Fc^*^=kFc[1+0.001xFc^2^\l^3^/sin(2\q)]^-1/4^
_refine_ls_extinction_method SHELXL
_refine_ls_goodness_of_fit_ref 1.087
_refine_ls_matrix_type full
_refine_ls_number_constraints 0
_refine_ls_number_parameters 131
_refine_ls_number_reflns 2140
_refine_ls_number_restraints 48
_refine_ls_restrained_S_all 1.107
_refine_ls_R_factor_all 0.2330
_refine_ls_R_factor_gt 0.0954
_refine_ls_shift/su_max 0.000
_refine_ls_shift/su_mean 0.000
_refine_ls_structure_factor_coef Fsqd
_refine_ls_weighting_details 'calc w=1/[\s^2^(Fo^2^)+(0.0950P)^2^+0.0000P] where P=(Fo^2^+2Fc^2^)/3'
_refine_ls_weighting_scheme calc
_refine_ls_wR_factor_gt 0.2116
_refine_ls_wR_factor_ref 0.2514
_reflns_number_gt 586
_reflns_number_total 2140
_reflns_threshold_expression >2sigma(I)
_cod_data_source_file deposit.cif
_cod_data_source_block Jiw272
_cod_original_sg_symbol_H-M P42/n
_cod_database_code 4103741

loop_
_symmetry_equiv_pos_as_xyz
X,y,Z
-X+1/2,-y+1/2,Z
-y,X+1/2,Z+1/2
y+1/2,-X,Z+1/2
-X,-y,-Z
X+1/2,y+1/2,-Z
y,-X+1/2,-Z+1/2
-y+1/2,X,-Z+1/2

loop_
_atom_site_label
_atom_site_fract_x
_atom_site_fract_y
_atom_site_fract_z
_atom_site_U_iso_or_equiv
_atom_site_adp_type
_atom_site_type_symbol
Si1 0.25 0.25 0.75 0.0898(14) Uani Si
C1 0.3017(3) 0.1694(2) 0.6349(5) 0.090(3) Uani C
C2 0.3816(3) 0.1379(3) 0.6539(5) 0.1003(3) Uani C
H2 0.413 0.1565 0.7325 0.12 Uiso H
N3 0.4195(2) 0.0812(3) 0.5670(6) 0.112(3) Uani N
H3 0.4709 0.062 0.5883 0.134 Uiso H
C4 0.3817(4) 0.0516(4) 0.4468(7) 0.111(4) Uani C
O4 0.4230(2) -0.0028(2) 0.3711(4) 0.1383(3) Uani O
C5 0.2986(4) 0.0826(3) 0.4221(5) 0.1193(4) Uani C
H5 0.2687 0.0637 0.3423 0.143 Uiso H
C6 0.2598(3) 0.1389(3) 0.5088(6) 0.1057(3) Uani C
H6 0.2038 0.159 0.4871 0.127 Uiso H
O10 0.4073(5) 0.9258(3) 1.1222(7) 0.2467(6) Uani O
H10 0.4083 0.964 1.1833 0.37 Uiso H
O11 0.3565(5) 1.0281(5) 1.0361(7) 0.263(7) Uani O
C10 0.3872(7) 0.9625(6) 0.9967(9) 0.301(13) Uani C
C11 0.4149(10) 0.9018(9) 0.8796(12) 0.328(15) Uani C
H11a 0.4632 0.9252 0.8249 0.394 Uiso H
H11b 0.4295 0.8436 0.9136 0.394 Uiso H
C12 0.3298(9) 0.9034(7) 0.7998(12) 0.297(12) Uani C
H12 0.3261 0.9632 0.7628 0.356 Uiso H
C13 0.3598(7) 0.8493(7) 0.6756(11) 0.313(11) Uani C
H13a 0.3112 0.8391 0.6135 0.47 Uiso H
H13b 0.3824 0.7943 0.7084 0.47 Uiso H
H13c 0.405 0.8803 0.6257 0.47 Uiso H
C14 0.2426(8) 0.8887(11) 0.8700(15) 0.421(17) Uani C
H14a 0.1977 0.8843 0.7995 0.632 Uiso H
H14b 0.2299 0.937 0.9316 0.632 Uiso H
H14c 0.2446 0.8354 0.9238 0.632 Uiso H

loop_
_atom_site_aniso_label
_atom_site_aniso_U_11
_atom_site_aniso_U_22
_atom_site_aniso_U_33
_atom_site_aniso_U_23
_atom_site_aniso_U_13
_atom_site_aniso_U_12
_atom_site_aniso_type_symbol
Si1 0.0803(12) 0.0803(12) 0.1090(19) 0 0 0 Si
C1 0.093(3) 0.073(3) 0.104(4) 0.001(2) 0.005(3) 0.006(3) C
C2 0.089(3) 0.090(3) 0.122(4) -0.014(3) 0.000(3) 0.019(3) C
N3 0.085(3) 0.124(3) 0.127(4) -0.009(3) -0.002(3) 0.026(2) N
C4 0.092(4) 0.137(5) 0.104(4) -0.012(3) -0.012(4) 0.016(4) C
O4 0.120(3) 0.166(3) 0.129(3) -0.038(2) -0.004(2) 0.038(2) O
C5 0.114(4) 0.121(4) 0.123(4) -0.023(3) -0.015(3) 0.031(3) C
C6 0.093(3) 0.095(3) 0.129(4) -0.008(3) -0.003(3) 0.007(2) C
O10 0.357(7) 0.155(4) 0.228(6) -0.030(3) -0.064(5) -0.040(4) O
O11 0.348(8) 0.207(6) 0.234(6) -0.022(4) -0.058(5) -0.025(6) O
C10 0.324(13) 0.131(8) 0.45(2) 0.023(11) -0.037(15) -0.010(9) C
C11 0.315(14) 0.291(13) 0.379(18) -0.008(12) 0.074(11) -0.004(12) C
C12 0.378(15) 0.290(11) 0.223(9) -0.085(8) 0.07(1) -0.121(12) C
C13 0.455(16) 0.283(10) 0.203(8) -0.080(8) 0.053(9) -0.074(9) C
C14 0.300(14) 0.54(2) 0.425(19) 0.076(16) 0.048(13) 0.104(14) C

loop_
_atom_type_symbol
_atom_type_number_in_cell
_atom_type_scat_dispersion_real
_atom_type_scat_dispersion_imag
_atom_type_scat_source
Si 2 0.254 0.330 International_Table_Volume_IV_Table_2.3.1
C 80 0.018 0.009 International_Table_Volume_IV_Table_2.3.1
H 112 0.000 0.000 International_Table_Volume_IV_Table_2.3.1
N 8 0.031 0.018 International_Table_Volume_IV_Table_2.3.1
O 24 0.049 0.032 International_Table_Volume_IV_Table_2.3.1

loop_
_geom_angle_atom_site_label_1
_geom_angle_atom_site_label_2
_geom_angle_atom_site_label_3
_geom_angle_site_symmetry_1
_geom_angle_site_symmetry_3
_geom_angle
_geom_angle_publ_flag
C1 SI1 C1 8_657 . 111.02(15) y
C1 SI1 C1 8_657 7_567 106.4(3) y
C1 SI1 C1 . 7_567 111.02(15) y
C1 SI1 C1 8_657 2 111.02(15) y
C1 SI1 C1 . 2 106.4(3) y
C1 SI1 C1 7_567 2 111.02(15) y
C2 C1 C6 . . 114.0(4) y
C2 C1 SI1 . . 124.2(4) y
C6 C1 SI1 . . 121.7(4) y
C1 C2 N3 . . 123.6(4) y
C2 N3 C4 . . 123.7(4) y
O4 C4 N3 . . 118.9(5) y
O4 C4 C5 . . 126.1(6) y
N3 C4 C5 . . 114.9(5) y
C6 C5 C4 . . 121.9(5) y
C5 C6 C1 . . 121.8(4) y
O11 C10 O10 . . 99.5(8) y
O11 C10 C11 . . 151.1(9) y
O10 C10 C11 . . 109.4(9) y
C12 C11 C10 . . 96.9(9) y
C11 C12 C14 . . 122.60(12) y
C11 C12 C13 . . 97.0(1) y
C14 C12 C13 . . 122.2(9) y

loop_
_geom_bond_atom_site_label_1
_geom_bond_atom_site_label_2
_geom_bond_site_symmetry_2
_geom_bond_distance
_geom_bond_publ_flag
Si1 C1 8_657 1.843(4) y
Si1 C1 . 1.843(4) y
Si1 C1 7_567 1.843(4) y
Si1 C1 2 1.843(4) y
C1 C2 . 1.336(5) y
C1 C6 . 1.449(6) y
C2 N3 . 1.341(5) y
N3 C4 . 1.369(6) y
C4 O4 . 1.279(5) y
C4 C5 . 1.387(7) y
C5 C6 . 1.342(5) y
O10 C10 . 1.364(5) y
O11 C10 . 1.179(5) y
C10 C11 . 1.522(5) y
C11 C12 . 1.518(5) y
C12 C14 . 1.520(5) y
C12 C13 . 1.525(5) y

loop_
_geom_hbond_atom_site_label_D
_geom_hbond_atom_site_label_H
_geom_hbond_atom_site_label_A
_geom_hbond_site_symmetry_A
_geom_hbond_distance_DH
_geom_hbond_distance_HA
_geom_hbond_distance_DA
_geom_hbond_angle_DHA
_geom_hbond_publ_flag
N3 H3 O4 5_656 0.87 1.91 2.776(5) 171.2 y
O10 H10 O4 1_566 0.83 1.88 2.638(6) 150.3 y

loop_
_geom_torsion_atom_site_label_1
_geom_torsion_atom_site_label_2
_geom_torsion_atom_site_label_3
_geom_torsion_atom_site_label_4
_geom_torsion_site_symmetry_1
_geom_torsion
_geom_torsion_publ_flag
C1 SI1 C1 C2 8_657 14.6(4) y
C1 SI1 C1 C2 7_567 -103.5(4) y
C1 SI1 C1 C2 2 135.6(4) y
C1 SI1 C1 C6 8_657 -161.3(3) y
C1 SI1 C1 C6 7_567 80.6(2) y
C1 SI1 C1 C6 2 -40.4(3) y
C6 C1 C2 N3 . -1.8(6) y
SI1 C1 C2 N3 . -178.0(3) y
C1 C2 N3 C4 . 2.4(7) y
C2 N3 C4 O4 . -179.7(4) y
C2 N3 C4 C5 . -2.1(7) y
O4 C4 C5 C6 . 178.9(4) y
N3 C4 C5 C6 . 1.5(7) y
C4 C5 C6 C1 . -1.1(7) y
C2 C1 C6 C5 . 1.2(6) y
SI1 C1 C6 C5 . 177.5(3) y
O11 C10 C11 C12 . -51(3) y
O10 C10 C11 C12 . 130.40(11) y
C10 C11 C12 C14 . -49.20(15) y
C10 C11 C12 C13 . 175.1(9) y
